data_4323560
loop_
_publ_author_name
'Pingrong Wei'
'David A. Atwood'

_publ_section_title
;
 Bimetallic Borate Derivatives of the Salen Ligands
;
_journal_name_full 'Inorganic Chemistry'
_journal_page_first 4060
_journal_page_last 4065
_journal_paper_doi 10.1021/ic970089i
_journal_volume 36
_journal_year 1997
_chemical_formula_sum 'C45 H45 B3 N3 O6'
_chemical_formula_weight 756.27
_chemical_name_common Salpen(tBu){B(OMe)2}2
_chemical_name_systematic
;
 ?
;
_space_group_IT_number 2
_symmetry_cell_setting triclinic
_symmetry_space_group_name_Hall '-P 1'
_symmetry_space_group_name_H-M 'P -1'
_atom_sites_solution_hydrogens geom
_atom_sites_solution_primary direct
_atom_sites_solution_secondary difmap
_audit_creation_method SHELXL
_cell_angle_alpha 82.9880(10)
_cell_angle_beta 87.0890(10)
_cell_angle_gamma 77.2770(10)
_cell_formula_units_Z 2
_cell_length_a 9.4889(5)
_cell_length_b 14.9421(7)
_cell_length_c 15.0699(7)
_cell_measurement_temperature 298(2)
_cell_volume 2067.99(17)
_computing_structure_refinement 'SHELXL-93 (Sheldrick, 1993)'
_computing_structure_solution 'SHELXS-86 (Sheldrick, 1990)'
_diffrn_ambient_temperature 298(2)
_diffrn_measurement_device 'SIEMENS CCD'
_diffrn_radiation_monochromator graphite
_diffrn_radiation_source 'fine-focus sealed tube'
_diffrn_radiation_type MoK\a
_diffrn_radiation_wavelength 0.71073
_diffrn_reflns_av_R_equivalents 0.0933
_diffrn_reflns_av_sigmaI/netI 0.0635
_diffrn_reflns_limit_h_max 12
_diffrn_reflns_limit_h_min -12
_diffrn_reflns_limit_k_max 19
_diffrn_reflns_limit_k_min -17
_diffrn_reflns_limit_l_max 20
_diffrn_reflns_limit_l_min -18
_diffrn_reflns_number 6963
_diffrn_reflns_theta_max 21.00
_diffrn_reflns_theta_min 1.36
_exptl_absorpt_coefficient_mu 0.079
_exptl_crystal_colour pale_yellow
_exptl_crystal_density_diffrn 1.215
_exptl_crystal_description cube
_exptl_crystal_F_000 798
_exptl_crystal_size_max 0.22
_exptl_crystal_size_mid 0.18
_exptl_crystal_size_min 0.10
_refine_diff_density_max 0.919
_refine_diff_density_min -0.343
_refine_diff_density_rms 0.050
_refine_ls_extinction_method none
_refine_ls_goodness_of_fit_all 1.026
_refine_ls_goodness_of_fit_obs 1.046
_refine_ls_matrix_type full
_refine_ls_number_parameters 460
_refine_ls_number_reflns 4204
_refine_ls_number_restraints 0
_refine_ls_restrained_S_all 1.045
_refine_ls_restrained_S_obs 1.046
_refine_ls_R_factor_all 0.0823
_refine_ls_R_factor_obs 0.0773
_refine_ls_shift/esd_max 0.171
_refine_ls_shift/esd_mean 0.020
_refine_ls_structure_factor_coef Fsqd
_refine_ls_weighting_details 'w=1/[\s^2^(Fo^2^)+(0.1053P)^2^+3.0152P] where P=(Fo^2^+2Fc^2^)/3'
_refine_ls_weighting_scheme calc
_refine_ls_wR_factor_all 0.2089
_refine_ls_wR_factor_obs 0.2027
_reflns_number_observed 3912
_reflns_number_total 4289
_reflns_observed_criterion >2sigma(I)
_cod_data_source_file ic970089i_3.cif
_cod_data_source_block j
_cod_depositor_comments
;
The following automatic conversions were performed:

'_refine_ls_weighting_scheme' value 'calc
w=1/[\s^2^(Fo^2^)+(0.1053P)^2^+3.0152P] where P=(Fo^2^+2Fc^2^)/3' was
changed to 'calc'. New tag '_refine_ls_weighting_details' was
created. The value of the new tag was set to
'w=1/[\s^2^(Fo^2^)+(0.1053P)^2^+3.0152P] where P=(Fo^2^+2Fc^2^)/3'.

Automatic conversion script
Id: cif_fix_values 3143 2015-03-26 13:38:13Z robertas 
;
_cod_original_cell_volume 2068.0(2)
_cod_database_code 4323560

loop_
_symmetry_equiv_pos_as_xyz
'x, y, z'
'-x, -y, -z'

loop_
_atom_site_aniso_label
_atom_site_aniso_U_11
_atom_site_aniso_U_22
_atom_site_aniso_U_33
_atom_site_aniso_U_23
_atom_site_aniso_U_13
_atom_site_aniso_U_12
B1 0.036(2) 0.032(3) 0.044(3) 0.000(2) 0.011(2) -0.007(2)
B2 0.034(2) 0.028(2) 0.034(2) -0.010(2) 0.006(2) -0.006(2)
O1 0.0353(14) 0.034(2) 0.047(2) -0.0062(12) 0.0145(12) -0.0032(12)
O2 0.058(2) 0.049(2) 0.055(2) 0.0090(15) 0.021(2) 0.0052(14)
O3 0.044(2) 0.0306(15) 0.071(2) -0.0031(15) 0.0034(15) -0.0070(12)
O4 0.0390(14) 0.0272(14) 0.0395(15) -0.0114(12) 0.0141(12) -0.0078(11)
O5 0.0401(15) 0.0377(15) 0.042(2) -0.0087(12) -0.0010(12) 0.0030(12)
O6 0.0434(15) 0.0340(15) 0.036(2) -0.0115(11) 0.0046(12) -0.0114(12)
N1 0.037(2) 0.028(2) 0.026(2) -0.0029(13) 0.0056(13) 0.0006(14)
N2 0.030(2) 0.032(2) 0.029(2) -0.0092(14) 0.0069(13) -0.0041(13)
C1 0.061(3) 0.059(3) 0.042(3) 0.003(2) 0.008(2) -0.007(2)
C2 0.063(3) 0.063(3) 0.076(4) -0.026(3) -0.019(3) -0.006(2)
C3 0.056(3) 0.064(3) 0.063(3) -0.007(2) -0.014(2) 0.000(2)
C4 0.062(3) 0.044(3) 0.054(3) -0.018(2) 0.008(2) -0.020(2)
C5 0.034(2) 0.036(2) 0.024(2) -0.001(2) 0.003(2) -0.001(2)
C6 0.038(2) 0.038(2) 0.029(2) -0.005(2) 0.000(2) 0.004(2)
C7 0.043(2) 0.035(2) 0.047(3) -0.004(2) 0.014(2) 0.004(2)
C8 0.064(3) 0.048(3) 0.046(3) -0.005(2) 0.023(2) 0.002(2)
C9 0.035(2) 0.068(3) 0.077(3) -0.005(3) 0.014(2) 0.003(2)
C10 0.061(3) 0.044(3) 0.071(3) -0.002(2) 0.030(2) 0.009(2)
C11 0.043(2) 0.033(2) 0.033(2) -0.008(2) 0.002(2) 0.003(2)
C12 0.040(2) 0.034(2) 0.029(2) -0.006(2) -0.003(2) -0.001(2)
C13 0.045(2) 0.036(2) 0.043(2) -0.011(2) 0.000(2) -0.005(2)
C14 0.068(3) 0.040(3) 0.089(4) 0.010(2) -0.005(3) -0.007(2)
C15 0.070(3) 0.059(3) 0.069(3) -0.025(3) -0.004(3) -0.018(2)
C16 0.077(3) 0.046(3) 0.072(3) -0.021(2) 0.030(3) -0.032(2)
C17 0.035(2) 0.037(2) 0.035(2) -0.006(2) 0.002(2) -0.005(2)
C18 0.035(2) 0.035(2) 0.027(2) -0.006(2) 0.003(2) -0.001(2)
C19 0.033(2) 0.034(2) 0.027(2) -0.005(2) 0.002(2) -0.003(2)
C20 0.045(2) 0.027(2) 0.035(2) -0.001(2) 0.012(2) 0.001(2)
C21 0.035(2) 0.025(2) 0.043(2) -0.006(2) 0.007(2) 0.003(2)
C22 0.032(2) 0.035(2) 0.038(2) -0.013(2) 0.014(2) -0.005(2)
C23 0.035(2) 0.032(2) 0.034(2) -0.009(2) 0.007(2) -0.008(2)
C24 0.031(2) 0.033(2) 0.027(2) -0.005(2) 0.004(2) -0.008(2)
C25 0.036(2) 0.032(2) 0.032(2) -0.009(2) 0.007(2) -0.007(2)
C26 0.033(2) 0.031(2) 0.030(2) -0.011(2) 0.004(2) 0.000(2)
C27 0.038(2) 0.034(2) 0.034(2) -0.011(2) 0.007(2) -0.006(2)
C28 0.174(6) 0.063(4) 0.060(4) -0.033(3) -0.030(4) 0.029(4)
C29 0.168(7) 0.107(5) 0.194(8) -0.119(6) 0.128(7) -0.082(5)
C30 0.090(4) 0.071(4) 0.095(4) -0.051(3) -0.029(3) 0.026(3)
C31 0.035(2) 0.036(2) 0.026(2) -0.001(2) 0.004(2) -0.002(2)
C32 0.032(2) 0.029(2) 0.028(2) -0.001(2) 0.003(2) -0.001(2)
C33 0.044(2) 0.031(2) 0.045(2) -0.003(2) 0.012(2) -0.008(2)
C34 0.067(3) 0.034(2) 0.064(3) 0.005(2) 0.017(2) -0.005(2)
C35 0.048(2) 0.041(2) 0.073(3) -0.013(2) 0.015(2) -0.020(2)
C36 0.068(3) 0.042(2) 0.066(3) -0.007(2) 0.034(2) -0.018(2)
C37 0.027(2) 0.029(2) 0.028(2) -0.006(2) 0.002(2) -0.001(2)
C38 0.139(6) 0.059(4) 0.059(3) -0.012(3) 0.013(4) -0.041(4)
C39 0.140(6) 0.056(4) 0.056(3) -0.019(3) -0.003(4) -0.010(4)
C40 0.126(5) 0.063(4) 0.060(3) -0.018(3) 0.008(3) -0.025(4)
C41 0.120(11) 0.077(8) 0.079(8) -0.009(6) 0.012(7) -0.002(7)

loop_
_atom_site_label
_atom_site_type_symbol
_atom_site_fract_x
_atom_site_fract_y
_atom_site_fract_z
_atom_site_U_iso_or_equiv
_atom_site_thermal_displace_type
_atom_site_occupancy
_atom_site_calc_flag
_atom_site_refinement_flags
_atom_site_disorder_group
B1 B 1.0574(5) 0.3654(3) -0.1818(3) 0.0384(11) Uani 1 d . .
B2 B 0.6120(4) 0.3197(3) 0.1446(3) 0.0320(10) Uani 1 d . .
O1 O 1.1113(3) 0.2724(2) -0.2094(2) 0.0397(7) Uani 1 d . .
O2 O 1.0284(3) 0.4343(2) -0.2589(2) 0.0588(9) Uani 1 d . .
O3 O 1.1549(3) 0.3852(2) -0.1222(2) 0.0494(8) Uani 1 d . .
O4 O 0.4855(2) 0.3355(2) 0.2082(2) 0.0350(7) Uani 1 d . .
O5 O 0.7283(3) 0.2496(2) 0.1824(2) 0.0415(7) Uani 1 d . .
O6 O 0.5714(3) 0.2975(2) 0.0612(2) 0.0370(7) Uani 1 d . .
N1 N 0.9041(3) 0.3700(2) -0.1336(2) 0.0316(7) Uani 1 d . .
N2 N 0.6639(3) 0.4144(2) 0.1236(2) 0.0304(7) Uani 1 d . .
C1 C 1.1384(5) 0.4442(3) -0.3187(3) 0.0561(12) Uani 1 d . .
H1A H 1.1033(5) 0.4931(3) -0.3649(3) 0.080 Uiso 1 d R .
H1B H 1.2171(5) 0.4585(3) -0.2896(3) 0.080 Uiso 1 d R .
H1C H 1.1713(5) 0.3874(3) -0.3446(3) 0.080 Uiso 1 d R .
C2 C 1.1918(5) 0.3232(3) -0.0459(3) 0.0662(14) Uani 1 d . .
H2A H 1.2579(5) 0.3442(3) -0.0114(3) 0.080 Uiso 1 d R .
H2B H 1.1061(5) 0.3187(3) -0.0104(3) 0.080 Uiso 1 d R .
H2C H 1.2365(5) 0.2636(3) -0.0633(3) 0.080 Uiso 1 d R .
C3 C 0.7771(5) 0.2579(3) 0.2665(3) 0.0627(13) Uani 1 d . .
H3A H 0.8545(5) 0.2061(3) 0.2829(3) 0.080 Uiso 1 d R .
H3B H 0.8116(5) 0.3140(3) 0.2640(3) 0.080 Uiso 1 d R .
H3C H 0.6997(5) 0.2590(3) 0.3102(3) 0.080 Uiso 1 d R .
C4 C 0.5427(5) 0.2085(3) 0.0609(3) 0.0514(11) Uani 1 d . .
H4A H 0.5156(5) 0.2013(3) 0.0021(3) 0.080 Uiso 1 d R .
H4B H 0.6285(5) 0.1630(3) 0.0774(3) 0.080 Uiso 1 d R .
H4C H 0.4657(5) 0.2005(3) 0.1029(3) 0.080 Uiso 1 d R .
C5 C 1.0502(4) 0.2000(2) -0.1899(2) 0.0326(9) Uani 1 d . .
C6 C 1.1187(4) 0.1120(3) -0.2158(2) 0.0367(9) Uani 1 d . .
C7 C 1.2646(4) 0.0982(3) -0.2676(3) 0.0443(10) Uani 1 d . .
C8 C 1.2472(5) 0.1588(3) -0.3579(3) 0.0558(12) Uani 1 d . .
H8A H 1.2139(5) 0.2224(3) -0.3482(3) 0.080 Uiso 1 d R .
H8B H 1.3387(5) 0.1511(3) -0.3896(3) 0.080 Uiso 1 d R .
H8C H 1.1782(5) 0.1406(3) -0.3926(3) 0.080 Uiso 1 d R .
C9 C 1.3784(4) 0.1246(3) -0.2128(3) 0.0632(13) Uani 1 d . .
H9A H 1.3888(4) 0.0867(3) -0.1564(3) 0.080 Uiso 1 d R .
H9B H 1.4693(4) 0.1153(3) -0.2452(3) 0.080 Uiso 1 d R .
H9C H 1.3484(4) 0.1884(3) -0.2029(3) 0.080 Uiso 1 d R .
C10 C 1.3199(5) -0.0024(3) -0.2864(3) 0.0633(13) Uani 1 d . .
H10A H 1.3319(5) -0.0423(3) -0.2311(3) 0.080 Uiso 1 d R .
H10B H 1.2503(5) -0.0191(3) -0.3216(3) 0.080 Uiso 1 d R .
H10C H 1.4107(5) -0.0087(3) -0.3187(3) 0.080 Uiso 1 d R .
C11 C 1.0477(4) 0.0411(3) -0.1931(2) 0.0378(10) Uani 1 d . .
H11A H 1.0925(4) -0.0183(3) -0.2110(2) 0.080 Uiso 1 d R .
C12 C 0.9138(4) 0.0483(2) -0.1465(2) 0.0354(9) Uani 1 d . .
C13 C 0.8446(4) -0.0347(3) -0.1273(3) 0.0415(10) Uani 1 d . .
C14 C 0.9544(5) -0.1204(3) -0.0911(4) 0.0676(14) Uani 1 d . .
H14A H 1.0335(5) -0.1320(3) -0.1335(4) 0.080 Uiso 1 d R .
H14B H 0.9896(5) -0.1103(3) -0.0354(4) 0.080 Uiso 1 d R .
H14C H 0.9097(5) -0.1726(3) -0.0819(4) 0.080 Uiso 1 d R .
C15 C 0.7842(5) -0.0526(3) -0.2136(3) 0.0638(13) Uani 1 d . .
H15A H 0.8603(5) -0.0640(3) -0.2579(3) 0.080 Uiso 1 d R .
H15B H 0.7406(5) -0.1052(3) -0.2023(3) 0.080 Uiso 1 d R .
H15C H 0.7126(5) 0.0008(3) -0.2349(3) 0.080 Uiso 1 d R .
C16 C 0.7197(5) -0.0177(3) -0.0583(3) 0.0619(13) Uani 1 d . .
H16A H 0.7552(5) -0.0067(3) -0.0029(3) 0.080 Uiso 1 d R .
H16B H 0.6486(5) 0.0354(3) -0.0809(3) 0.080 Uiso 1 d R .
H16C H 0.6766(5) -0.0706(3) -0.0483(3) 0.080 Uiso 1 d R .
C17 C 0.8503(4) 0.1354(3) -0.1228(2) 0.0360(9) Uani 1 d . .
H17A H 0.7587(4) 0.1440(3) -0.0913(2) 0.080 Uiso 1 d R .
C18 C 0.9169(4) 0.2100(2) -0.1436(2) 0.0332(9) Uani 1 d . .
C19 C 0.8475(4) 0.2989(3) -0.1181(2) 0.0321(9) Uani 1 d . .
H19A H 0.7544(4) 0.3058(3) -0.0885(2) 0.080 Uiso 1 d R .
C20 C 0.8278(4) 0.4625(2) -0.1101(3) 0.0381(9) Uani 1 d . .
H20A H 0.7832(4) 0.4977(2) -0.1628(3) 0.080 Uiso 1 d R .
H20B H 0.8978(4) 0.4938(2) -0.0921(3) 0.080 Uiso 1 d R .
C21 C 0.7131(4) 0.4621(2) -0.0361(2) 0.0359(9) Uani 1 d . .
H21A H 0.6455(4) 0.4276(2) -0.0516(2) 0.080 Uiso 1 d R .
H21B H 0.6612(4) 0.5242(2) -0.0308(2) 0.080 Uiso 1 d R .
C22 C 0.7777(4) 0.4196(3) 0.0538(2) 0.0348(9) Uani 1 d . .
H22A H 0.8333(4) 0.3585(3) 0.0480(2) 0.080 Uiso 1 d R .
H22B H 0.8415(4) 0.4558(3) 0.0710(2) 0.080 Uiso 1 d R .
C23 C 0.6191(4) 0.4830(2) 0.1688(2) 0.0330(9) Uani 1 d . .
H23A H 0.6603(4) 0.5364(2) 0.1558(2) 0.080 Uiso 1 d R .
C24 C 0.5090(4) 0.4838(2) 0.2378(2) 0.0304(9) Uani 1 d . .
C25 C 0.4650(4) 0.5612(2) 0.2855(2) 0.0333(9) Uani 1 d . .
H25A H 0.5081(4) 0.6137(2) 0.2706(2) 0.080 Uiso 1 d R .
C26 C 0.3610(4) 0.5633(2) 0.3522(2) 0.0319(9) Uani 1 d . .
C27 C 0.3105(4) 0.6454(2) 0.4071(2) 0.0354(9) Uani 1 d . .
C28 C 0.3371(8) 0.6153(4) 0.5038(4) 0.104(2) Uani 1 d . .
H28A H 0.2883(8) 0.5661(4) 0.5230(4) 0.080 Uiso 1 d R .
H28B H 0.4389(8) 0.5937(4) 0.5129(4) 0.080 Uiso 1 d R .
H28C H 0.3006(8) 0.6661(4) 0.5379(4) 0.080 Uiso 1 d R .
C29 C 0.3862(9) 0.7222(5) 0.3779(6) 0.144(4) Uani 1 d . .
H29A H 0.4887(9) 0.6995(5) 0.3831(6) 0.080 Uiso 1 d R .
H29B H 0.3642(9) 0.7449(5) 0.3167(6) 0.080 Uiso 1 d R .
H29C H 0.3546(9) 0.7713(5) 0.4148(6) 0.080 Uiso 1 d R .
C30 C 0.1501(6) 0.6838(4) 0.3956(4) 0.088(2) Uani 1 d . .
H30A H 0.1009(6) 0.6349(4) 0.4147(4) 0.080 Uiso 1 d R .
H30B H 0.1188(6) 0.7330(4) 0.4324(4) 0.080 Uiso 1 d R .
H30C H 0.1284(6) 0.7066(4) 0.3343(4) 0.080 Uiso 1 d R .
C31 C 0.3015(4) 0.4844(2) 0.3699(2) 0.0338(9) Uani 1 d . .
H31A H 0.2285(4) 0.4846(2) 0.4165(2) 0.080 Uiso 1 d R .
C32 C 0.3390(4) 0.4058(2) 0.3252(2) 0.0308(9) Uani 1 d . .
C33 C 0.2663(4) 0.3232(3) 0.3471(3) 0.0401(10) Uani 1 d . .
C34 C 0.3809(5) 0.2339(3) 0.3704(3) 0.0572(12) Uani 1 d . .
H34A H 0.4481(5) 0.2236(3) 0.3210(3) 0.080 Uiso 1 d R .
H34B H 0.4314(5) 0.2405(3) 0.4220(3) 0.080 Uiso 1 d R .
H34C H 0.3350(5) 0.1824(3) 0.3833(3) 0.080 Uiso 1 d R .
C35 C 0.1813(5) 0.3141(3) 0.2665(3) 0.0527(12) Uani 1 d . .
H35A H 0.2449(5) 0.3060(3) 0.2151(3) 0.080 Uiso 1 d R .
H35B H 0.1375(5) 0.2617(3) 0.2794(3) 0.080 Uiso 1 d R .
H35C H 0.1073(5) 0.3690(3) 0.2544(3) 0.080 Uiso 1 d R .
C36 C 0.1608(5) 0.3358(3) 0.4281(3) 0.0591(13) Uani 1 d . .
H36A H 0.2134(5) 0.3415(3) 0.4791(3) 0.080 Uiso 1 d R .
H36B H 0.0869(5) 0.3907(3) 0.4154(3) 0.080 Uiso 1 d R .
H36C H 0.1172(5) 0.2833(3) 0.4405(3) 0.080 Uiso 1 d R .
C37 C 0.4473(3) 0.4062(2) 0.2564(2) 0.0286(9) Uani 1 d . .
C38 C 1.0534(9) 0.0683(4) 0.4534(4) 0.083(2) Uani 1 d . .
H38A H 1.0747(9) 0.1230(4) 0.4202(4) 0.080 Uiso 1 d R .
C39 C 0.9072(9) 0.0830(4) 0.4741(4) 0.085(2) Uani 1 d . .
H39A H 0.8441(9) 0.1412(4) 0.4555(4) 0.080 Uiso 1 d R .
C40 C 0.8514(8) 0.0131(4) 0.5215(4) 0.082(2) Uani 1 d . .
C41 C 0.6914(15) 0.0284(9) 0.5409(9) 0.095(4) Uani 0.50 d P .
H41A H 0.6680(15) -0.0253(9) 0.5746(9) 0.080 Uiso 0.50 d PR .
H41B H 0.6603(15) 0.0806(9) 0.5739(9) 0.080 Uiso 0.50 d PR .
H41C H 0.6434(15) 0.0402(9) 0.4847(9) 0.080 Uiso 0.50 d PR .

loop_
_atom_type_symbol
_atom_type_description
_atom_type_scat_dispersion_real
_atom_type_scat_dispersion_imag
_atom_type_scat_source
C C 0.0033 0.0016 'International Tables Vol C Tables 4.2.6.8 and 6.1.1.4'
H H 0.0000 0.0000 'International Tables Vol C Tables 4.2.6.8 and 6.1.1.4'
B B 0.0013 0.0007 'International Tables Vol C Tables 4.2.6.8 and 6.1.1.4'
N N 0.0061 0.0033 'International Tables Vol C Tables 4.2.6.8 and 6.1.1.4'
O O 0.0106 0.0060 'International Tables Vol C Tables 4.2.6.8 and 6.1.1.4'

loop_
_geom_angle_atom_site_label_1
_geom_angle_atom_site_label_2
_geom_angle_atom_site_label_3
_geom_angle
_geom_angle_site_symmetry_1
_geom_angle_site_symmetry_3
_geom_angle_publ_flag
O3 B1 O2 112.8(3) . . ?
O3 B1 O1 110.3(3) . . ?
O2 B1 O1 111.0(3) . . ?
O3 B1 N1 109.5(3) . . ?
O2 B1 N1 103.8(3) . . ?
O1 B1 N1 109.2(3) . . ?
O5 B2 O6 110.8(3) . . ?
O5 B2 O4 111.4(3) . . ?
O6 B2 O4 111.1(3) . . ?
O5 B2 N2 109.3(3) . . ?
O6 B2 N2 106.5(3) . . ?
O4 B2 N2 107.4(3) . . ?
C5 O1 B1 126.4(3) . . ?
C1 O2 B1 118.9(3) . . ?
C2 O3 B1 117.9(3) . . ?
C37 O4 B2 126.0(3) . . ?
C3 O5 B2 118.5(3) . . ?
C4 O6 B2 116.6(3) . . ?
C19 N1 C20 122.1(3) . . ?
C19 N1 B1 122.1(3) . . ?
C20 N1 B1 115.8(3) . . ?
C23 N2 C22 119.2(3) . . ?
C23 N2 B2 122.9(3) . . ?
C22 N2 B2 117.7(3) . . ?
O1 C5 C18 119.9(3) . . ?
O1 C5 C6 120.7(3) . . ?
C18 C5 C6 119.3(3) . . ?
C11 C6 C5 116.8(3) . . ?
C11 C6 C7 122.2(3) . . ?
C5 C6 C7 121.0(3) . . ?
C8 C7 C10 107.7(3) . . ?
C8 C7 C6 109.5(3) . . ?
C10 C7 C6 112.0(3) . . ?
C8 C7 C9 109.8(4) . . ?
C10 C7 C9 108.1(4) . . ?
C6 C7 C9 109.7(3) . . ?
C6 C11 C12 125.6(3) . . ?
C17 C12 C11 115.7(3) . . ?
C17 C12 C13 123.6(3) . . ?
C11 C12 C13 120.7(3) . . ?
C14 C13 C12 111.1(3) . . ?
C14 C13 C15 109.2(4) . . ?
C12 C13 C15 108.9(3) . . ?
C14 C13 C16 108.1(4) . . ?
C12 C13 C16 111.4(3) . . ?
C15 C13 C16 108.2(4) . . ?
C12 C17 C18 121.5(3) . . ?
C17 C18 C5 121.0(3) . . ?
C17 C18 C19 119.7(3) . . ?
C5 C18 C19 119.2(3) . . ?
N1 C19 C18 122.9(3) . . ?
N1 C20 C21 115.6(3) . . ?
C22 C21 C20 112.1(3) . . ?
N2 C22 C21 111.3(3) . . ?
N2 C23 C24 123.0(3) . . ?
C37 C24 C25 121.2(3) . . ?
C37 C24 C23 118.5(3) . . ?
C25 C24 C23 120.3(3) . . ?
C26 C25 C24 121.3(3) . . ?
C25 C26 C31 116.4(3) . . ?
C25 C26 C27 123.4(3) . . ?
C31 C26 C27 120.3(3) . . ?
C28 C27 C29 108.6(5) . . ?
C28 C27 C30 108.5(4) . . ?
C29 C27 C30 107.5(5) . . ?
C28 C27 C26 110.3(3) . . ?
C29 C27 C26 112.1(3) . . ?
C30 C27 C26 109.8(3) . . ?
C32 C31 C26 125.5(3) . . ?
C31 C32 C37 116.6(3) . . ?
C31 C32 C33 122.4(3) . . ?
C37 C32 C33 121.1(3) . . ?
C34 C33 C32 110.3(3) . . ?
C34 C33 C36 107.5(3) . . ?
C32 C33 C36 111.5(3) . . ?
C34 C33 C35 110.1(3) . . ?
C32 C33 C35 109.1(3) . . ?
C36 C33 C35 108.3(3) . . ?
O4 C37 C24 120.5(3) . . ?
O4 C37 C32 120.4(3) . . ?
C24 C37 C32 119.1(3) . . ?
C40 C38 C39 123.2(6) 2_756 . ?
C40 C39 C38 119.6(6) . . ?
C38 C40 C39 117.2(6) 2_756 . ?
C38 C40 C41 123.5(7) 2_756 . ?
C39 C40 C41 119.3(8) . . ?

loop_
_geom_bond_atom_site_label_1
_geom_bond_atom_site_label_2
_geom_bond_distance
_geom_bond_site_symmetry_2
_geom_bond_publ_flag
B1 O3 1.421(6) . ?
B1 O2 1.450(6) . ?
B1 O1 1.474(5) . ?
B1 N1 1.584(5) . ?
B2 O5 1.431(5) . ?
B2 O6 1.430(5) . ?
B2 O4 1.492(5) . ?
B2 N2 1.590(5) . ?
O1 C5 1.333(4) . ?
O2 C1 1.365(5) . ?
O3 C2 1.394(6) . ?
O4 C37 1.330(4) . ?
O5 C3 1.401(5) . ?
O6 C4 1.415(5) . ?
N1 C19 1.285(5) . ?
N1 C20 1.487(5) . ?
N2 C23 1.282(4) . ?
N2 C22 1.477(4) . ?
C5 C18 1.401(5) . ?
C5 C6 1.422(5) . ?
C6 C11 1.377(5) . ?
C6 C7 1.540(5) . ?
C7 C8 1.536(6) . ?
C7 C10 1.535(6) . ?
C7 C9 1.537(6) . ?
C11 C12 1.410(5) . ?
C12 C17 1.389(5) . ?
C12 C13 1.518(6) . ?
C13 C14 1.523(6) . ?
C13 C15 1.523(6) . ?
C13 C16 1.536(6) . ?
C17 C18 1.396(5) . ?
C18 C19 1.434(5) . ?
C20 C21 1.518(5) . ?
C21 C22 1.522(5) . ?
C23 C24 1.435(5) . ?
C24 C37 1.404(5) . ?
C24 C25 1.409(5) . ?
C25 C26 1.370(5) . ?
C26 C31 1.407(5) . ?
C26 C27 1.540(5) . ?
C27 C28 1.489(7) . ?
C27 C29 1.494(7) . ?
C27 C30 1.515(6) . ?
C31 C32 1.394(5) . ?
C32 C37 1.423(5) . ?
C32 C33 1.537(5) . ?
C33 C34 1.539(6) . ?
C33 C36 1.541(6) . ?
C33 C35 1.528(6) . ?
C38 C40 1.370(9) 2_756 ?
C38 C39 1.382(9) . ?
C39 C40 1.380(9) . ?
C40 C38 1.370(9) 2_756 ?
C40 C41 1.503(14) . ?
